data_7043777
loop_
_publ_author_name
'Werner, Daniel'
'Deacon, Glen B.'
'Junk, Peter C.'
'Anwander, Reiner'

_publ_section_title
;
 Pyrazolates advance cerium chemistry: a Ce(III)/Ce(IV) redox equilibrium
 with benzoquinone.
;
_journal_name_full 'Dalton transactions (Cambridge, England : 2003)'
_journal_paper_doi 10.1039/c7dt00635g
_journal_year 2017
_chemical_formula_moiety 'C66 H114 Ce2 N12, 2(C7 H8)'
_chemical_formula_sum 'C80 H130 Ce2 N12'
_chemical_formula_weight 1540.19
_space_group_crystal_system triclinic
_space_group_IT_number 2
_space_group_name_Hall '-P 1'
_space_group_name_H-M_alt 'P -1'
_symmetry_space_group_name_Hall '-P 1'
_symmetry_space_group_name_H-M 'P -1'
_atom_sites_solution_hydrogens geom
_atom_sites_solution_primary iterative
_audit_creation_date 2016-08-17
_audit_creation_method
;
Olex2 1.2
(compiled 2016.02.19 svn.r3266 for OlexSys, GUI svn.r5155)
;
_audit_update_record
;
2017-03-06 deposited with the CCDC.
2017-03-30 downloaded from the CCDC.
;
_cell_angle_alpha 119.1810(10)
_cell_angle_beta 96.4120(10)
_cell_angle_gamma 95.2750(10)
_cell_formula_units_Z 1
_cell_length_a 12.4097(10)
_cell_length_b 13.7574(11)
_cell_length_c 13.9173(11)
_cell_measurement_reflns_used 9867
_cell_measurement_temperature 100.15
_cell_measurement_theta_max 27.907
_cell_measurement_theta_min 2.380
_cell_volume 2031.9(3)
_computing_cell_refinement 'SAINT v8.34A (Bruker, 2013)'
_computing_data_reduction 'SAINT v8.34A (Bruker, 2013)'
_computing_molecular_graphics 'Olex2 (Dolomanov et al., 2009)'
_computing_publication_material 'Olex2 (Dolomanov et al., 2009)'
_computing_structure_refinement 'ShelXL (Sheldrick, 2015)'
_computing_structure_solution
;
Superflip (Palatinus & Chapuis, 2007;Palatinus & van der Lee, 2008;
Palatinus et al., 2012)
;
_diffrn_ambient_temperature 100.15
_diffrn_measured_fraction_theta_full 1.000
_diffrn_measured_fraction_theta_max 1.000
_diffrn_measurement_device_type 'Bruker APEX-II CCD'
_diffrn_measurement_method '\f and \w scans'
_diffrn_radiation_type MoK\a
_diffrn_radiation_wavelength 0.71073
_diffrn_reflns_av_R_equivalents 0.0441
_diffrn_reflns_av_unetI/netI 0.0409
_diffrn_reflns_Laue_measured_fraction_full 1.000
_diffrn_reflns_Laue_measured_fraction_max 1.000
_diffrn_reflns_limit_h_max 16
_diffrn_reflns_limit_h_min -16
_diffrn_reflns_limit_k_max 17
_diffrn_reflns_limit_k_min -17
_diffrn_reflns_limit_l_max 18
_diffrn_reflns_limit_l_min -18
_diffrn_reflns_number 37371
_diffrn_reflns_point_group_measured_fraction_full 1.000
_diffrn_reflns_point_group_measured_fraction_max 1.000
_diffrn_reflns_theta_full 27.500
_diffrn_reflns_theta_max 27.497
_diffrn_reflns_theta_min 1.675
_diffrn_standards_number 0
_exptl_absorpt_coefficient_mu 1.153
_exptl_absorpt_correction_T_max 0.7457
_exptl_absorpt_correction_T_min 0.6143
_exptl_absorpt_correction_type multi-scan
_exptl_absorpt_process_details
;
SADABS-2012/1 (Bruker,2012) was used for absorption correction.
wR2(int) was 0.1129 before and 0.0475 after correction.
The Ratio of minimum to maximum transmission is 0.8238.
The \l/2 correction factor is 0.0000.
;
_exptl_crystal_colour 'clear yellow'
_exptl_crystal_colour_lustre clear
_exptl_crystal_colour_primary yellow
_exptl_crystal_density_diffrn 1.259
_exptl_crystal_description block
_exptl_crystal_F_000 810
_exptl_crystal_size_max 0.3
_exptl_crystal_size_mid 0.2
_exptl_crystal_size_min 0.2
_refine_diff_density_max 1.211
_refine_diff_density_min -0.922
_refine_diff_density_rms 0.090
_refine_ls_extinction_method none
_refine_ls_goodness_of_fit_ref 1.038
_refine_ls_hydrogen_treatment constr
_refine_ls_matrix_type full
_refine_ls_number_parameters 469
_refine_ls_number_reflns 9326
_refine_ls_number_restraints 18
_refine_ls_restrained_S_all 1.037
_refine_ls_R_factor_all 0.0402
_refine_ls_R_factor_gt 0.0309
_refine_ls_shift/su_max 0.001
_refine_ls_shift/su_mean 0.000
_refine_ls_structure_factor_coef Fsqd
_refine_ls_weighting_details
;
 w=1/[\s^2^(Fo^2^)+(0.0324P)^2^+1.8500P]
 where P=(Fo^2^+2Fc^2^)/3
;
_refine_ls_weighting_scheme calc
_refine_ls_wR_factor_gt 0.0684
_refine_ls_wR_factor_ref 0.0724
_reflns_Friedel_coverage 0.000
_reflns_number_gt 8184
_reflns_number_total 9326
_reflns_threshold_expression 'I > 2\s(I)'
_cod_data_source_file c7dt00635g2.cif
_cod_data_source_block 3
_cod_database_code 7043777
_publcif_datablock.id {d2028176-4172-4afc-97e4-766dc85c74a0}

_shelxl_version_number 2013-2
_shelx_space_group_comment
;
The symmetry employed for this shelxl refinement is uniquely defined
by the following loop, which should always be used as a source of
symmetry information in preference to the above space-group names.
They are only intended as comments.
;
_olex2_refinement_description
;
1. Fixed Uiso
 At 1.2 times of:
  All C(H) groups
 At 1.5 times of:
  All C(H,H,H) groups
2. Uiso/Uaniso restraints and constraints
Uanis(C27) \\sim Ueq: with sigma of 0.01 and sigma for terminal atoms of 0.001
Uanis(C23) \\sim Ueq: with sigma of 0.01 and sigma for terminal atoms of 0.001
Uanis(C25) \\sim Ueq: with sigma of 0.01 and sigma for terminal atoms of 0.001
3. Others
 Sof(C43)=Sof(H43A)=Sof(H43B)=Sof(H43C)=Sof(C48)=Sof(H48)=Sof(C38)=Sof(H38)=
 Sof(C40)=Sof(H40)=Sof(C44)=Sof(C46)=Sof(H46)=Sof(C45)=Sof(H45)=1-FVAR(1)
 Sof(C49)=Sof(H49)=Sof(C47)=Sof(H47)=Sof(C41)=Sof(H41)=Sof(C6AA)=Sof(C39)=
 Sof(H39)=Sof(C37)=Sof(H37)=Sof(C42)=Sof(H42A)=Sof(H42B)=Sof(H42C)=FVAR(1)
 Sof(C25)=Sof(H25A)=Sof(H25B)=Sof(H25C)=Sof(C27)=Sof(H27A)=Sof(H27B)=Sof(H27C)=
 Sof(C23)=Sof(H23A)=Sof(H23B)=Sof(H23C)=1-FVAR(2)
 Sof(C24)=Sof(H24A)=Sof(H24B)=Sof(H24C)=Sof(C22)=Sof(H22A)=Sof(H22B)=Sof(H22C)=
 Sof(C26)=Sof(H26A)=Sof(H26B)=Sof(H26C)=FVAR(2)
4.a Aromatic/amide H refined with riding coordinates:
 C49(H49), C47(H47), C8(H8), C13(H13), C3(H3), C41(H41), C39(H39), C37(H37),
 C48(H48), C38(H38), C40(H40), C46(H46), C45(H45)
4.b Idealised Me refined as rotating group:
 C29(H29A,H29B,H29C), C17(H17A,H17B,H17C), C34(H34A,H34B,H34C), C35(H35A,H35B,
 H35C), C20(H20A,H20B,H20C), C31(H31A,H31B,H31C), C28(H28A,H28B,H28C), C21(H21A,
 H21B,H21C), C18(H18A,H18B,H18C), C32(H32A,H32B,H32C), C33(H33A,H33B,H33C),
 C16(H16A,H16B,H16C), C30(H30A,H30B,H30C), C19(H19A,H19B,H19C), C36(H36A,H36B,
 H36C), C43(H43A,H43B,H43C), C42(H42A,H42B,H42C), C24(H24A,H24B,H24C), C22(H22A,
 H22B,H22C), C26(H26A,H26B,H26C), C25(H25A,H25B,H25C), C27(H27A,H27B,H27C),
 C23(H23A,H23B,H23C)
;
_olex2_submission_special_instructions 'No special instructions were received'
_publcif_funding_html
;
;

loop_
_space_group_symop_operation_xyz
'x, y, z'
'-x, -y, -z'

loop_
_atom_site_label
_atom_site_type_symbol
_atom_site_fract_x
_atom_site_fract_y
_atom_site_fract_z
_atom_site_U_iso_or_equiv
_atom_site_adp_type
_atom_site_occupancy
_atom_site_site_symmetry_order
_atom_site_calc_flag
_atom_site_refinement_flags_posn
_atom_site_refinement_flags_adp
_atom_site_refinement_flags_occupancy
_atom_site_disorder_assembly
_atom_site_disorder_group
Ce1 Ce 0.53422(2) 0.65851(2) 0.12391(2) 0.01380(5) Uani 1 1 d . . . . .
N3 N 0.68424(17) 0.81015(17) 0.17365(17) 0.0175(4) Uani 1 1 d . . . . .
N1 N 0.39458(17) 0.77718(17) 0.18817(17) 0.0175(4) Uani 1 1 d . . . . .
N4 N 0.71464(17) 0.75866(17) 0.23484(17) 0.0169(4) Uani 1 1 d . . . . .
C29 C 0.3268(3) 0.7132(3) 0.4576(3) 0.0315(7) Uani 1 1 d . . . . .
H29A H 0.3419 0.7083 0.5257 0.047 Uiso 1 1 calc GR . . . .
H29B H 0.3337 0.6415 0.3927 0.047 Uiso 1 1 calc GR . . . .
H29C H 0.2519 0.7286 0.4485 0.047 Uiso 1 1 calc GR . . . .
N2 N 0.43406(18) 0.75597(17) 0.27332(17) 0.0186(4) Uani 1 1 d . . . . .
C17 C 0.8107(3) 1.0946(2) 0.2378(3) 0.0368(8) Uani 1 1 d . . . . .
H17A H 0.8893 1.0974 0.2595 0.055 Uiso 1 1 calc GR . . . .
H17B H 0.7758 1.1217 0.3040 0.055 Uiso 1 1 calc GR . . . .
H17C H 0.8015 1.1428 0.2049 0.055 Uiso 1 1 calc GR . . . .
N5 N 0.39645(16) 0.47639(17) 0.05628(16) 0.0144(4) Uani 1 1 d . . . . .
C34 C 0.5139(3) 0.4506(3) 0.3608(2) 0.0422(9) Uani 1 1 d . . . . .
H34A H 0.4369 0.4445 0.3700 0.063 Uiso 1 1 calc GR . . . .
H34B H 0.5434 0.5293 0.3858 0.063 Uiso 1 1 calc GR . . . .
H34C H 0.5568 0.4255 0.4056 0.063 Uiso 1 1 calc GR . . . .
C35 C 0.4790(3) 0.2544(3) 0.2034(3) 0.0467(10) Uani 1 1 d . . . . .
H35A H 0.5205 0.2347 0.2537 0.070 Uiso 1 1 calc GR . . . .
H35B H 0.4885 0.2043 0.1264 0.070 Uiso 1 1 calc GR . . . .
H35C H 0.4008 0.2459 0.2080 0.070 Uiso 1 1 calc GR . . . .
N6 N 0.48700(17) 0.45148(18) 0.10579(17) 0.0166(4) Uani 1 1 d . . . . .
C20 C 0.8711(3) 0.8804(2) 0.5032(2) 0.0295(6) Uani 1 1 d . . . . .
H20A H 0.9077 0.9519 0.5136 0.044 Uiso 1 1 calc GR . . . .
H20B H 0.9115 0.8627 0.5558 0.044 Uiso 1 1 calc GR . . . .
H20C H 0.7956 0.8871 0.5170 0.044 Uiso 1 1 calc GR . . . .
C9 C 0.8115(2) 0.8170(2) 0.3027(2) 0.0180(5) Uani 1 1 d . . . . .
C12 C 0.4481(2) 0.41132(19) 0.16860(19) 0.0137(5) Uani 1 1 d . . . . .
C49 C 0.1061(7) 0.4542(6) 0.3843(6) 0.0319(17) Uiso 0.585(11) 1 d . . P A 5
H49 H 0.0904 0.5285 0.4258 0.038 Uiso 0.585(11) 1 calc R . P A 5
C31 C 0.1558(2) 0.5589(2) 0.1579(2) 0.0220(5) Uani 1 1 d . . . . .
H31A H 0.1548 0.5338 0.2127 0.033 Uiso 1 1 calc GR . . . .
H31B H 0.0817 0.5694 0.1365 0.033 Uiso 1 1 calc GR . . . .
H31C H 0.2066 0.6306 0.1908 0.033 Uiso 1 1 calc GR . . . .
C28 C 0.3985(3) 0.9216(2) 0.5677(2) 0.0316(7) Uani 1 1 d . . . . .
H28A H 0.3232 0.9362 0.5589 0.047 Uiso 1 1 calc GR . . . .
H28B H 0.4503 0.9824 0.5720 0.047 Uiso 1 1 calc GR . . . .
H28C H 0.4151 0.9183 0.6365 0.047 Uiso 1 1 calc GR . . . .
C14 C 0.30595(19) 0.45121(19) 0.09047(19) 0.0132(5) Uani 1 1 d . . . . .
C2 C 0.3220(2) 0.8479(2) 0.2259(2) 0.0185(5) Uani 1 1 d . . . . .
C21 C 0.8087(3) 0.6764(2) 0.3677(2) 0.0290(6) Uani 1 1 d . . . . .
H21A H 0.8449 0.6608 0.4238 0.043 Uiso 1 1 calc GR . . . .
H21B H 0.8107 0.6143 0.2926 0.043 Uiso 1 1 calc GR . . . .
H21C H 0.7321 0.6835 0.3766 0.043 Uiso 1 1 calc GR . . . .
C6 C 0.7569(2) 0.9725(2) 0.1516(2) 0.0224(6) Uani 1 1 d . . . . .
C5 C 0.4092(2) 0.8087(2) 0.4672(2) 0.0227(6) Uani 1 1 d . . . . .
C18 C 0.8186(3) 0.9259(3) 0.0532(3) 0.0356(7) Uani 1 1 d . . . . .
H18A H 0.8168 0.9732 0.0186 0.053 Uiso 1 1 calc GR . . . .
H18B H 0.7834 0.8484 -0.0022 0.053 Uiso 1 1 calc GR . . . .
H18C H 0.8952 0.9264 0.0801 0.053 Uiso 1 1 calc GR . . . .
C47 C 0.1955(6) 0.4230(7) 0.4220(6) 0.0352(17) Uiso 0.585(11) 1 d . . P A 5
H47 H 0.2455 0.4764 0.4882 0.042 Uiso 0.585(11) 1 calc R . P A 5
C32 C 0.1130(2) 0.3578(2) -0.0003(2) 0.0210(5) Uani 1 1 d . . . . .
H32A H 0.1099 0.3314 0.0534 0.031 Uiso 1 1 calc GR . . . .
H32B H 0.1378 0.3011 -0.0666 0.031 Uiso 1 1 calc GR . . . .
H32C H 0.0397 0.3695 -0.0222 0.031 Uiso 1 1 calc GR . . . .
C15 C 0.1939(2) 0.4696(2) 0.0539(2) 0.0162(5) Uani 1 1 d . . . . .
C7 C 0.7626(2) 0.8993(2) 0.2052(2) 0.0182(5) Uani 1 1 d . . . . .
C11 C 0.5211(2) 0.3763(2) 0.2375(2) 0.0175(5) Uani 1 1 d . . . . .
C8 C 0.8445(2) 0.9069(2) 0.2867(2) 0.0208(5) Uani 1 1 d . . . . .
H8 H 0.9094 0.9619 0.3238 0.025 Uiso 1 1 calc R . . . .
C33 C 0.1990(2) 0.5105(2) -0.0299(2) 0.0210(5) Uani 1 1 d . . . . .
H33A H 0.1256 0.5213 -0.0528 0.031 Uiso 1 1 calc GR . . . .
H33B H 0.2247 0.4541 -0.0958 0.031 Uiso 1 1 calc GR . . . .
H33C H 0.2500 0.5823 0.0049 0.031 Uiso 1 1 calc GR . . . .
C10 C 0.8685(2) 0.7858(2) 0.3832(2) 0.0211(5) Uani 1 1 d . . . . .
C1 C 0.2669(2) 0.8945(2) 0.1580(2) 0.0215(5) Uani 1 1 d . . . . .
C4 C 0.3852(2) 0.8144(2) 0.3605(2) 0.0184(5) Uani 1 1 d . . . . .
C16 C 0.6375(2) 0.9705(3) 0.1093(3) 0.0292(6) Uani 1 1 d . . . . .
H16A H 0.5985 1.0026 0.1726 0.044 Uiso 1 1 calc GR . . . .
H16B H 0.6021 0.8924 0.0562 0.044 Uiso 1 1 calc GR . . . .
H16C H 0.6351 1.0152 0.0720 0.044 Uiso 1 1 calc GR . . . .
C13 C 0.3355(2) 0.4101(2) 0.1616(2) 0.0197(5) Uani 1 1 d . . . . .
H13 H 0.2883 0.3861 0.1980 0.024 Uiso 1 1 calc R . . . .
C3 C 0.3132(2) 0.8729(2) 0.3340(2) 0.0212(5) Uani 1 1 d . . . . .
H3 H 0.2674 0.9203 0.3803 0.025 Uiso 1 1 calc R . . . .
C30 C 0.5256(2) 0.7856(3) 0.4826(2) 0.0313(7) Uani 1 1 d . . . . .
H30A H 0.5392 0.7777 0.5490 0.047 Uiso 1 1 calc GR . . . .
H30B H 0.5785 0.8486 0.4922 0.047 Uiso 1 1 calc GR . . . .
H30C H 0.5342 0.7157 0.4165 0.047 Uiso 1 1 calc GR . . . .
C41 C 0.0468(7) 0.2697(6) 0.2230(7) 0.045(2) Uiso 0.585(11) 1 d . . P A 5
H41 H -0.0044 0.2182 0.1570 0.054 Uiso 0.585(11) 1 calc R . P A 5
C19 C 0.9870(2) 0.7727(3) 0.3636(3) 0.0337(7) Uani 1 1 d . . . . .
H19A H 1.0255 0.8431 0.3732 0.051 Uiso 1 1 calc GR . . . .
H19B H 0.9858 0.7109 0.2875 0.051 Uiso 1 1 calc GR . . . .
H19C H 1.0253 0.7556 0.4177 0.051 Uiso 1 1 calc GR . . . .
C36 C 0.6397(2) 0.3897(3) 0.2242(3) 0.0364(8) Uani 1 1 d . . . . .
H36A H 0.6659 0.4685 0.2468 0.055 Uiso 1 1 calc GR . . . .
H36B H 0.6456 0.3407 0.1458 0.055 Uiso 1 1 calc GR . . . .
H36C H 0.6846 0.3686 0.2715 0.055 Uiso 1 1 calc GR . . . .
C6AA C 0.0344(5) 0.3694(6) 0.2774(6) 0.0264(14) Uiso 0.585(11) 1 d . . P A 5
C39 C 0.1354(6) 0.2330(7) 0.2583(7) 0.0437(19) Uiso 0.585(11) 1 d . . P A 5
H39 H 0.1455 0.1568 0.2149 0.052 Uiso 0.585(11) 1 calc R . P A 5
C37 C 0.2122(6) 0.3094(7) 0.3603(7) 0.0377(18) Uiso 0.585(11) 1 d . . P A 5
H37 H 0.2722 0.2842 0.3853 0.045 Uiso 0.585(11) 1 calc R . P A 5
C43 C -0.0608(8) 0.4275(9) 0.2601(9) 0.046(3) Uiso 0.415(11) 1 d . . P A 6
H43A H -0.0360 0.4917 0.2509 0.068 Uiso 0.415(11) 1 calc GR . P A 6
H43B H -0.1161 0.4470 0.3087 0.068 Uiso 0.415(11) 1 calc GR . P A 6
H43C H -0.0931 0.3618 0.1869 0.068 Uiso 0.415(11) 1 calc GR . P A 6
C48 C 0.2168(11) 0.3700(15) 0.4017(12) 0.065(3) Uiso 0.415(11) 1 d . . P A 6
H48 H 0.2848 0.3728 0.4425 0.077 Uiso 0.415(11) 1 calc R . P A 6
C38 C 0.1701(10) 0.2695(10) 0.3051(11) 0.048(3) Uiso 0.415(11) 1 d . . P A 6
H38 H 0.2011 0.2028 0.2839 0.058 Uiso 0.415(11) 1 calc R . P A 6
C40 C 0.0801(9) 0.2696(8) 0.2428(9) 0.038(3) Uiso 0.415(11) 1 d . . P A 6
H40 H 0.0467 0.2070 0.1718 0.046 Uiso 0.415(11) 1 calc R . P A 6
C42 C -0.0607(10) 0.3759(12) 0.2169(12) 0.105(4) Uiso 0.585(11) 1 d . . P A 5
H42A H -0.1180 0.3958 0.2631 0.158 Uiso 0.585(11) 1 calc GR . P A 5
H42B H -0.0871 0.3026 0.1487 0.158 Uiso 0.585(11) 1 calc GR . P A 5
H42C H -0.0432 0.4338 0.1967 0.158 Uiso 0.585(11) 1 calc GR . P A 5
C44 C 0.0283(10) 0.4020(13) 0.3083(12) 0.054(3) Uiso 0.415(11) 1 d . . P A 6
C46 C 0.1671(16) 0.4703(18) 0.4433(17) 0.106(6) Uiso 0.415(11) 1 d . . P A 6
H46 H 0.1990 0.5363 0.5124 0.128 Uiso 0.415(11) 1 calc R . P A 6
C45 C 0.0838(19) 0.468(2) 0.388(2) 0.115(9) Uiso 0.415(11) 1 d . . P A 6
H45 H 0.0595 0.5391 0.4186 0.137 Uiso 0.415(11) 1 calc R . P A 6
C24 C 0.3202(4) 1.0192(3) 0.2106(5) 0.0347(11) Uani 0.874(9) 1 d . . P B 1
H24A H 0.3079 1.0618 0.2878 0.052 Uiso 0.874(9) 1 calc GR . P B 1
H24B H 0.2871 1.0511 0.1672 0.052 Uiso 0.874(9) 1 calc GR . P B 1
H24C H 0.3994 1.0241 0.2101 0.052 Uiso 0.874(9) 1 calc GR . P B 1
C22 C 0.1457(3) 0.8853(5) 0.1603(4) 0.0345(10) Uani 0.874(9) 1 d . . P B 1
H22A H 0.1134 0.8060 0.1295 0.052 Uiso 0.874(9) 1 calc GR . P B 1
H22B H 0.1104 0.9144 0.1153 0.052 Uiso 0.874(9) 1 calc GR . P B 1
H22C H 0.1343 0.9296 0.2377 0.052 Uiso 0.874(9) 1 calc GR . P B 1
C26 C 0.2866(4) 0.8307(3) 0.0378(3) 0.0329(12) Uani 0.874(9) 1 d . . P B 1
H26A H 0.3659 0.8382 0.0376 0.049 Uiso 0.874(9) 1 calc GR . P B 1
H26B H 0.2516 0.8623 -0.0050 0.049 Uiso 0.874(9) 1 calc GR . P B 1
H26C H 0.2550 0.7507 0.0035 0.049 Uiso 0.874(9) 1 calc GR . P B 1
C25 C 0.332(2) 0.988(3) 0.164(3) 0.024(6) Uani 0.126(9) 1 d . U P B 2
H25A H 0.3540 1.0483 0.2423 0.036 Uiso 0.126(9) 1 calc GR . P B 2
H25B H 0.2883 1.0166 0.1224 0.036 Uiso 0.126(9) 1 calc GR . P B 2
H25C H 0.3971 0.9651 0.1311 0.036 Uiso 0.126(9) 1 calc GR . P B 2
C27 C 0.212(3) 0.798(2) 0.031(2) 0.039(7) Uani 0.126(9) 1 d . U P B 2
H27A H 0.2664 0.7524 -0.0047 0.058 Uiso 0.126(9) 1 calc GR . P B 2
H27B H 0.1858 0.8346 -0.0105 0.058 Uiso 0.126(9) 1 calc GR . P B 2
H27C H 0.1493 0.7503 0.0329 0.058 Uiso 0.126(9) 1 calc GR . P B 2
C23 C 0.149(3) 0.939(3) 0.202(3) 0.038(8) Uani 0.126(9) 1 d . U P B 2
H23A H 0.1021 0.8776 0.2015 0.057 Uiso 0.126(9) 1 calc GR . P B 2
H23B H 0.1110 0.9603 0.1514 0.057 Uiso 0.126(9) 1 calc GR . P B 2
H23C H 0.1674 1.0041 0.2778 0.057 Uiso 0.126(9) 1 calc GR . P B 2

loop_
_atom_site_aniso_label
_atom_site_aniso_U_11
_atom_site_aniso_U_22
_atom_site_aniso_U_33
_atom_site_aniso_U_23
_atom_site_aniso_U_13
_atom_site_aniso_U_12
Ce1 0.01491(7) 0.01098(7) 0.01204(7) 0.00396(5) 0.00040(5) -0.00026(5)
N3 0.0189(11) 0.0169(10) 0.0167(11) 0.0092(9) 0.0019(8) 0.0003(8)
N1 0.0204(11) 0.0152(10) 0.0153(10) 0.0072(9) 0.0011(8) 0.0010(8)
N4 0.0191(11) 0.0164(10) 0.0146(10) 0.0079(9) 0.0015(8) 0.0006(8)
C29 0.0366(17) 0.0312(16) 0.0298(16) 0.0199(14) 0.0018(13) -0.0021(13)
N2 0.0225(11) 0.0160(10) 0.0170(11) 0.0087(9) 0.0020(9) 0.0010(9)
C17 0.048(2) 0.0236(15) 0.0391(18) 0.0197(14) -0.0012(15) -0.0065(14)
N5 0.0129(10) 0.0184(10) 0.0147(10) 0.0106(9) 0.0019(8) 0.0025(8)
C34 0.052(2) 0.058(2) 0.0189(15) 0.0191(15) 0.0023(14) 0.0255(18)
C35 0.052(2) 0.0248(16) 0.059(2) 0.0282(17) -0.0271(18) -0.0107(15)
N6 0.0141(10) 0.0221(11) 0.0182(11) 0.0137(9) 0.0024(8) 0.0036(8)
C20 0.0340(16) 0.0302(15) 0.0181(14) 0.0089(12) -0.0005(12) 0.0028(13)
C9 0.0165(12) 0.0193(12) 0.0137(12) 0.0054(10) 0.0009(10) 0.0013(10)
C12 0.0177(12) 0.0093(10) 0.0113(11) 0.0039(9) 0.0018(9) -0.0012(9)
C31 0.0174(13) 0.0237(13) 0.0222(14) 0.0092(11) 0.0041(10) 0.0050(11)
C28 0.0470(19) 0.0295(16) 0.0162(14) 0.0091(12) 0.0102(13) 0.0049(14)
C14 0.0119(11) 0.0120(11) 0.0129(11) 0.0048(10) 0.0012(9) -0.0011(9)
C2 0.0203(13) 0.0120(11) 0.0200(13) 0.0065(10) 0.0024(10) -0.0008(10)
C21 0.0400(17) 0.0256(14) 0.0216(14) 0.0140(12) -0.0010(12) 0.0024(13)
C6 0.0246(14) 0.0221(13) 0.0241(14) 0.0144(12) 0.0059(11) 0.0019(11)
C5 0.0283(15) 0.0217(13) 0.0167(13) 0.0088(11) 0.0042(11) 0.0029(11)
C18 0.0427(19) 0.0436(19) 0.0412(19) 0.0325(16) 0.0202(15) 0.0194(15)
C32 0.0129(12) 0.0186(13) 0.0273(14) 0.0101(11) -0.0008(10) -0.0020(10)
C15 0.0119(11) 0.0171(12) 0.0195(13) 0.0098(10) 0.0011(9) -0.0002(9)
C7 0.0189(13) 0.0152(12) 0.0186(13) 0.0076(10) 0.0037(10) -0.0010(10)
C11 0.0186(13) 0.0173(12) 0.0168(12) 0.0102(10) -0.0017(10) -0.0004(10)
C8 0.0193(13) 0.0182(12) 0.0202(13) 0.0083(11) -0.0020(10) -0.0044(10)
C33 0.0176(13) 0.0241(13) 0.0242(14) 0.0148(12) 0.0016(10) 0.0035(11)
C10 0.0209(13) 0.0216(13) 0.0164(13) 0.0077(11) -0.0019(10) 0.0010(11)
C1 0.0280(14) 0.0140(12) 0.0215(13) 0.0089(11) 0.0011(11) 0.0031(10)
C4 0.0229(13) 0.0131(11) 0.0153(12) 0.0045(10) 0.0041(10) -0.0002(10)
C16 0.0302(16) 0.0327(16) 0.0322(16) 0.0222(14) 0.0045(13) 0.0066(13)
C13 0.0158(13) 0.0262(14) 0.0240(14) 0.0180(12) 0.0056(10) -0.0006(10)
C3 0.0244(14) 0.0165(12) 0.0206(13) 0.0069(11) 0.0077(11) 0.0039(10)
C30 0.0340(17) 0.0380(17) 0.0220(15) 0.0156(14) 0.0027(12) 0.0065(13)
C19 0.0277(16) 0.0432(18) 0.0371(18) 0.0249(15) 0.0047(13) 0.0106(14)
C36 0.0228(15) 0.062(2) 0.0430(19) 0.0392(18) 0.0073(13) 0.0143(15)
C24 0.042(2) 0.0174(19) 0.040(3) 0.016(2) -0.010(2) -0.0042(16)
C22 0.0209(18) 0.046(3) 0.040(3) 0.026(2) -0.0015(16) 0.0035(17)
C26 0.053(3) 0.0276(19) 0.0253(18) 0.0174(16) 0.0087(16) 0.0141(18)
C25 0.024(7) 0.024(7) 0.024(7) 0.012(3) 0.0042(15) 0.0042(15)
C27 0.039(7) 0.039(7) 0.038(7) 0.019(4) 0.0066(17) 0.0065(16)
C23 0.038(8) 0.038(8) 0.038(8) 0.019(4) 0.0069(17) 0.0065(17)

loop_
_atom_type_symbol
_atom_type_description
_atom_type_scat_dispersion_real
_atom_type_scat_dispersion_imag
_atom_type_scat_source
C C 0.0033 0.0016 'International Tables Vol C Tables 4.2.6.8 and 6.1.1.4'
H H 0.0000 0.0000 'International Tables Vol C Tables 4.2.6.8 and 6.1.1.4'
Ce Ce -0.2486 2.6331 'International Tables Vol C Tables 4.2.6.8 and 6.1.1.4'
N N 0.0061 0.0033 'International Tables Vol C Tables 4.2.6.8 and 6.1.1.4'

loop_
_geom_angle_atom_site_label_1
_geom_angle_atom_site_label_2
_geom_angle_atom_site_label_3
_geom_angle
_geom_angle_site_symmetry_1
_geom_angle_site_symmetry_3
N3 Ce1 Ce1 131.81(5) . 2_665
N3 Ce1 N1 96.43(7) . .
N3 Ce1 N5 170.92(7) . .
N3 Ce1 N5 92.02(7) . 2_665
N3 Ce1 N6 99.49(7) . 2_665
N3 Ce1 N6 142.89(6) . .
N1 Ce1 Ce1 123.00(5) . 2_665
N1 Ce1 N5 92.58(7) . .
N1 Ce1 N5 141.87(6) . 2_665
N1 Ce1 N6 111.56(6) . 2_665
N1 Ce1 N6 114.65(7) . .
N4 Ce1 Ce1 125.89(5) . 2_665
N4 Ce1 N3 33.33(7) . .
N4 Ce1 N1 111.08(7) . .
N4 Ce1 N5 96.11(7) . 2_665
N4 Ce1 N5 142.42(6) . .
N4 Ce1 N6 117.95(7) . 2_665
N4 Ce1 N6 112.03(6) . .
N2 Ce1 Ce1 128.64(5) . 2_665
N2 Ce1 N3 99.55(7) . .
N2 Ce1 N1 33.61(7) . .
N2 Ce1 N4 95.44(7) . .
N2 Ce1 N5 167.93(7) . 2_665
N2 Ce1 N5 88.57(7) . .
N2 Ce1 N6 96.21(7) . .
N2 Ce1 N6 142.03(6) . 2_665
N5 Ce1 Ce1 40.20(5) . 2_665
N5 Ce1 Ce1 39.95(4) 2_665 2_665
N5 Ce1 N5 80.15(7) . 2_665
N5 Ce1 N6 30.33(6) 2_665 2_665
N5 Ce1 N6 30.56(6) . .
N5 Ce1 N6 76.04(6) . 2_665
N5 Ce1 N6 76.21(6) 2_665 .
N6 Ce1 Ce1 43.72(4) 2_665 2_665
N6 Ce1 Ce1 44.16(4) . 2_665
N6 Ce1 N6 87.89(6) . 2_665
N4 N3 Ce1 73.29(12) . .
C7 N3 Ce1 175.92(18) . .
C7 N3 N4 108.0(2) . .
N2 N1 Ce1 72.56(12) . .
C2 N1 Ce1 176.68(17) . .
C2 N1 N2 107.6(2) . .
N3 N4 Ce1 73.38(12) . .
C9 N4 Ce1 176.03(18) . .
C9 N4 N3 108.0(2) . .
H29A C29 H29B 109.5 . .
H29A C29 H29C 109.5 . .
H29B C29 H29C 109.5 . .
C5 C29 H29A 109.5 . .
C5 C29 H29B 109.5 . .
C5 C29 H29C 109.5 . .
N1 N2 Ce1 73.83(13) . .
C4 N2 Ce1 176.04(18) . .
C4 N2 N1 107.9(2) . .
H17A C17 H17B 109.5 . .
H17A C17 H17C 109.5 . .
H17B C17 H17C 109.5 . .
C6 C17 H17A 109.5 . .
C6 C17 H17B 109.5 . .
C6 C17 H17C 109.5 . .
Ce1 N5 Ce1 99.85(7) . 2_665
N6 N5 Ce1 81.38(12) . 2_665
N6 N5 Ce1 80.93(12) . .
C14 N5 Ce1 134.22(16) . .
C14 N5 Ce1 125.64(15) . 2_665
C14 N5 N6 108.19(18) . .
H34A C34 H34B 109.5 . .
H34A C34 H34C 109.5 . .
H34B C34 H34C 109.5 . .
C11 C34 H34A 109.5 . .
C11 C34 H34B 109.5 . .
C11 C34 H34C 109.5 . .
H35A C35 H35B 109.5 . .
H35A C35 H35C 109.5 . .
H35B C35 H35C 109.5 . .
C11 C35 H35A 109.5 . .
C11 C35 H35B 109.5 . .
C11 C35 H35C 109.5 . .
Ce1 N6 Ce1 92.11(6) . 2_665
N5 N6 Ce1 68.28(11) . 2_665
N5 N6 Ce1 68.50(11) . .
C12 N6 Ce1 127.72(16) . 2_665
C12 N6 Ce1 136.37(16) . .
C12 N6 N5 106.83(19) . .
H20A C20 H20B 109.5 . .
H20A C20 H20C 109.5 . .
H20B C20 H20C 109.5 . .
C10 C20 H20A 109.5 . .
C10 C20 H20B 109.5 . .
C10 C20 H20C 109.5 . .
N4 C9 C8 109.0(2) . .
N4 C9 C10 122.5(2) . .
C8 C9 C10 128.4(2) . .
N6 C12 C11 123.1(2) . .
N6 C12 C13 110.0(2) . .
C13 C12 C11 127.0(2) . .
C47 C49 H49 120.8 . .
C47 C49 C6AA 118.3(7) . .
C6AA C49 H49 120.8 . .
H31A C31 H31B 109.5 . .
H31A C31 H31C 109.5 . .
H31B C31 H31C 109.5 . .
C15 C31 H31A 109.5 . .
C15 C31 H31B 109.5 . .
C15 C31 H31C 109.5 . .
H28A C28 H28B 109.5 . .
H28A C28 H28C 109.5 . .
H28B C28 H28C 109.5 . .
C5 C28 H28A 109.5 . .
C5 C28 H28B 109.5 . .
C5 C28 H28C 109.5 . .
N5 C14 C15 121.9(2) . .
N5 C14 C13 109.0(2) . .
C13 C14 C15 129.0(2) . .
N1 C2 C1 122.3(2) . .
N1 C2 C3 109.3(2) . .
C3 C2 C1 128.3(2) . .
H21A C21 H21B 109.5 . .
H21A C21 H21C 109.5 . .
H21B C21 H21C 109.5 . .
C10 C21 H21A 109.5 . .
C10 C21 H21B 109.5 . .
C10 C21 H21C 109.5 . .
C18 C6 C17 109.6(3) . .
C7 C6 C17 109.7(2) . .
C7 C6 C18 108.5(2) . .
C7 C6 C16 110.3(2) . .
C16 C6 C17 109.2(2) . .
C16 C6 C18 109.4(2) . .
C29 C5 C28 110.1(2) . .
C4 C5 C29 108.8(2) . .
C4 C5 C28 109.5(2) . .
C30 C5 C29 109.6(2) . .
C30 C5 C28 109.1(2) . .
C30 C5 C4 109.8(2) . .
C6 C18 H18A 109.5 . .
C6 C18 H18B 109.5 . .
C6 C18 H18C 109.5 . .
H18A C18 H18B 109.5 . .
H18A C18 H18C 109.5 . .
H18B C18 H18C 109.5 . .
C49 C47 H47 120.6 . .
C49 C47 C37 118.8(6) . .
C37 C47 H47 120.6 . .
H32A C32 H32B 109.5 . .
H32A C32 H32C 109.5 . .
H32B C32 H32C 109.5 . .
C15 C32 H32A 109.5 . .
C15 C32 H32B 109.5 . .
C15 C32 H32C 109.5 . .
C31 C15 C32 109.9(2) . .
C14 C15 C31 108.2(2) . .
C14 C15 C32 108.96(19) . .
C14 C15 C33 110.9(2) . .
C33 C15 C31 109.4(2) . .
C33 C15 C32 109.5(2) . .
N3 C7 C6 121.7(2) . .
N3 C7 C8 109.2(2) . .
C8 C7 C6 129.1(2) . .
C35 C11 C34 107.8(3) . .
C12 C11 C34 108.7(2) . .
C12 C11 C35 109.5(2) . .
C36 C11 C34 108.8(2) . .
C36 C11 C35 110.3(3) . .
C36 C11 C12 111.7(2) . .
C9 C8 H8 127.1 . .
C7 C8 C9 105.7(2) . .
C7 C8 H8 127.1 . .
C15 C33 H33A 109.5 . .
C15 C33 H33B 109.5 . .
C15 C33 H33C 109.5 . .
H33A C33 H33B 109.5 . .
H33A C33 H33C 109.5 . .
H33B C33 H33C 109.5 . .
C20 C10 C19 109.1(2) . .
C9 C10 C20 109.0(2) . .
C9 C10 C21 111.3(2) . .
C9 C10 C19 109.2(2) . .
C21 C10 C20 108.8(2) . .
C21 C10 C19 109.4(2) . .
C2 C1 C24 107.7(2) . .
C2 C1 C26 110.2(2) . .
C2 C1 C27 113.6(10) . .
C2 C1 C23 111.0(11) . .
C22 C1 C2 109.9(2) . .
C22 C1 C24 110.3(3) . .
C22 C1 C26 110.4(3) . .
C26 C1 C24 108.2(3) . .
C25 C1 C2 114.6(12) . .
C25 C1 C27 113.0(15) . .
C25 C1 C23 105.8(16) . .
C27 C1 C23 97.2(15) . .
N2 C4 C5 121.3(2) . .
N2 C4 C3 109.4(2) . .
C3 C4 C5 129.4(2) . .
C6 C16 H16A 109.5 . .
C6 C16 H16B 109.5 . .
C6 C16 H16C 109.5 . .
H16A C16 H16B 109.5 . .
H16A C16 H16C 109.5 . .
H16B C16 H16C 109.5 . .
C12 C13 C14 106.0(2) . .
C12 C13 H13 127.0 . .
C14 C13 H13 127.0 . .
C2 C3 H3 127.1 . .
C4 C3 C2 105.8(2) . .
C4 C3 H3 127.1 . .
C5 C30 H30A 109.5 . .
C5 C30 H30B 109.5 . .
C5 C30 H30C 109.5 . .
H30A C30 H30B 109.5 . .
H30A C30 H30C 109.5 . .
H30B C30 H30C 109.5 . .
C6AA C41 H41 119.9 . .
C6AA C41 C39 120.1(8) . .
C39 C41 H41 119.9 . .
C10 C19 H19A 109.5 . .
C10 C19 H19B 109.5 . .
C10 C19 H19C 109.5 . .
H19A C19 H19B 109.5 . .
H19A C19 H19C 109.5 . .
H19B C19 H19C 109.5 . .
C11 C36 H36A 109.5 . .
C11 C36 H36B 109.5 . .
C11 C36 H36C 109.5 . .
H36A C36 H36B 109.5 . .
H36A C36 H36C 109.5 . .
H36B C36 H36C 109.5 . .
C41 C6AA C49 123.9(7) . .
C41 C6AA C42 104.3(9) . .
C42 C6AA C49 131.7(8) . .
C41 C39 H39 119.7 . .
C41 C39 C37 120.7(7) . .
C37 C39 H39 119.7 . .
C47 C37 C39 118.1(6) . .
C47 C37 H37 120.9 . .
C39 C37 H37 120.9 . .
H43A C43 H43B 109.5 . .
H43A C43 H43C 109.5 . .
H43B C43 H43C 109.5 . .
C44 C43 H43A 109.5 . .
C44 C43 H43B 109.5 . .
C44 C43 H43C 109.5 . .
C38 C48 H48 118.4 . .
C38 C48 C46 123.3(13) . .
C46 C48 H48 118.4 . .
C48 C38 H38 121.1 . .
C40 C38 C48 117.7(11) . .
C40 C38 H38 121.1 . .
C38 C40 H40 123.6 . .
C38 C40 C44 112.8(9) . .
C44 C40 H40 123.6 . .
C6AA C42 H42A 109.5 . .
C6AA C42 H42B 109.5 . .
C6AA C42 H42C 109.5 . .
H42A C42 H42B 109.5 . .
H42A C42 H42C 109.5 . .
H42B C42 H42C 109.5 . .
C43 C44 C40 125.1(11) . .
C45 C44 C43 121.6(17) . .
C45 C44 C40 112.7(16) . .
C48 C46 H46 121.0 . .
C45 C46 C48 118(2) . .
C45 C46 H46 121.0 . .
C44 C45 C46 135(3) . .
C44 C45 H45 112.5 . .
C46 C45 H45 112.5 . .
C1 C24 H24A 109.5 . .
C1 C24 H24B 109.5 . .
C1 C24 H24C 109.5 . .
H24A C24 H24B 109.5 . .
H24A C24 H24C 109.5 . .
H24B C24 H24C 109.5 . .
C1 C22 H22A 109.5 . .
C1 C22 H22B 109.5 . .
C1 C22 H22C 109.5 . .
H22A C22 H22B 109.5 . .
H22A C22 H22C 109.5 . .
H22B C22 H22C 109.5 . .
C1 C26 H26A 109.5 . .
C1 C26 H26B 109.5 . .
C1 C26 H26C 109.5 . .
H26A C26 H26B 109.5 . .
H26A C26 H26C 109.5 . .
H26B C26 H26C 109.5 . .
C1 C25 H25A 109.5 . .
C1 C25 H25B 109.5 . .
C1 C25 H25C 109.5 . .
H25A C25 H25B 109.5 . .
H25A C25 H25C 109.5 . .
H25B C25 H25C 109.5 . .
C1 C27 H27A 109.5 . .
C1 C27 H27B 109.5 . .
C1 C27 H27C 109.5 . .
H27A C27 H27B 109.5 . .
H27A C27 H27C 109.5 . .
H27B C27 H27C 109.5 . .
C1 C23 H23A 109.5 . .
C1 C23 H23B 109.5 . .
C1 C23 H23C 109.5 . .
H23A C23 H23B 109.5 . .
H23A C23 H23C 109.5 . .
H23B C23 H23C 109.5 . .

loop_
_geom_bond_atom_site_label_1
_geom_bond_atom_site_label_2
_geom_bond_distance
_geom_bond_site_symmetry_2
Ce1 Ce1 3.9541(4) 2_665
Ce1 N3 2.426(2) .
Ce1 N1 2.431(2) .
Ce1 N4 2.425(2) .
Ce1 N2 2.415(2) .
Ce1 N5 2.577(2) .
Ce1 N5 2.590(2) 2_665
Ce1 N6 2.757(2) 2_665
Ce1 N6 2.735(2) .
N3 N4 1.391(3) .
N3 C7 1.343(3) .
N1 N2 1.401(3) .
N1 C2 1.342(3) .
N4 C9 1.345(3) .
C29 H29A 0.9800 .
C29 H29B 0.9800 .
C29 H29C 0.9800 .
C29 C5 1.531(4) .
N2 C4 1.338(3) .
C17 H17A 0.9800 .
C17 H17B 0.9800 .
C17 H17C 0.9800 .
C17 C6 1.536(4) .
N5 Ce1 2.590(2) 2_665
N5 N6 1.408(3) .
N5 C14 1.348(3) .
C34 H34A 0.9800 .
C34 H34B 0.9800 .
C34 H34C 0.9800 .
C34 C11 1.529(4) .
C35 H35A 0.9800 .
C35 H35B 0.9800 .
C35 H35C 0.9800 .
C35 C11 1.522(4) .
N6 Ce1 2.757(2) 2_665
N6 C12 1.349(3) .
C20 H20A 0.9800 .
C20 H20B 0.9800 .
C20 H20C 0.9800 .
C20 C10 1.531(4) .
C9 C8 1.394(4) .
C9 C10 1.511(3) .
C12 C11 1.520(3) .
C12 C13 1.387(3) .
C49 H49 0.9500 .
C49 C47 1.366(11) .
C49 C6AA 1.479(10) .
C31 H31A 0.9800 .
C31 H31B 0.9800 .
C31 H31C 0.9800 .
C31 C15 1.534(4) .
C28 H28A 0.9800 .
C28 H28B 0.9800 .
C28 H28C 0.9800 .
C28 C5 1.531(4) .
C14 C15 1.513(3) .
C14 C13 1.392(3) .
C2 C1 1.516(3) .
C2 C3 1.391(4) .
C21 H21A 0.9800 .
C21 H21B 0.9800 .
C21 H21C 0.9800 .
C21 C10 1.518(4) .
C6 C18 1.531(4) .
C6 C7 1.519(3) .
C6 C16 1.524(4) .
C5 C4 1.522(3) .
C5 C30 1.522(4) .
C18 H18A 0.9800 .
C18 H18B 0.9800 .
C18 H18C 0.9800 .
C47 H47 0.9500 .
C47 C37 1.420(9) .
C32 H32A 0.9800 .
C32 H32B 0.9800 .
C32 H32C 0.9800 .
C32 C15 1.536(3) .
C15 C33 1.527(3) .
C7 C8 1.392(3) .
C11 C36 1.509(4) .
C8 H8 0.9500 .
C33 H33A 0.9800 .
C33 H33B 0.9800 .
C33 H33C 0.9800 .
C10 C19 1.536(4) .
C1 C24 1.542(4) .
C1 C22 1.502(5) .
C1 C26 1.526(4) .
C1 C25 1.42(3) .
C1 C27 1.62(3) .
C1 C23 1.69(3) .
C4 C3 1.389(4) .
C16 H16A 0.9800 .
C16 H16B 0.9800 .
C16 H16C 0.9800 .
C13 H13 0.9500 .
C3 H3 0.9500 .
C30 H30A 0.9800 .
C30 H30B 0.9800 .
C30 H30C 0.9800 .
C41 H41 0.9500 .
C41 C6AA 1.237(10) .
C41 C39 1.389(10) .
C19 H19A 0.9800 .
C19 H19B 0.9800 .
C19 H19C 0.9800 .
C36 H36A 0.9800 .
C36 H36B 0.9800 .
C36 H36C 0.9800 .
C6AA C42 1.408(13) .
C39 H39 0.9500 .
C39 C37 1.445(9) .
C37 H37 0.9500 .
C43 H43A 0.9800 .
C43 H43B 0.9800 .
C43 H43C 0.9800 .
C43 C44 1.390(15) .
C48 H48 0.9500 .
C48 C38 1.386(17) .
C48 C46 1.44(2) .
C38 H38 0.9500 .
C38 C40 1.337(15) .
C40 H40 0.9500 .
C40 C44 1.813(18) .
C42 H42A 0.9800 .
C42 H42B 0.9800 .
C42 H42C 0.9800 .
C44 C45 1.12(2) .
C46 H46 0.9500 .
C46 C45 1.21(3) .
C45 H45 0.9500 .
C24 H24A 0.9800 .
C24 H24B 0.9800 .
C24 H24C 0.9800 .
C22 H22A 0.9800 .
C22 H22B 0.9800 .
C22 H22C 0.9800 .
C26 H26A 0.9800 .
C26 H26B 0.9800 .
C26 H26C 0.9800 .
C25 H25A 0.9800 .
C25 H25B 0.9800 .
C25 H25C 0.9800 .
C27 H27A 0.9800 .
C27 H27B 0.9800 .
C27 H27C 0.9800 .
C23 H23A 0.9800 .
C23 H23B 0.9800 .
C23 H23C 0.9800 .

loop_
_geom_torsion_atom_site_label_1
_geom_torsion_atom_site_label_2
_geom_torsion_atom_site_label_3
_geom_torsion_atom_site_label_4
_geom_torsion
_geom_torsion_site_symmetry_1
_geom_torsion_site_symmetry_4
Ce1 N3 N4 C9 -176.11(19) . .
Ce1 N1 N2 C4 176.28(19) . .
Ce1 N5 N6 Ce1 -101.51(5) . 2_665
Ce1 N5 N6 Ce1 101.51(5) 2_665 .
Ce1 N5 N6 C12 133.91(17) . .
Ce1 N5 N6 C12 -124.58(17) 2_665 .
Ce1 N5 C14 C15 -88.5(2) 2_665 .
Ce1 N5 C14 C15 84.0(3) . .
Ce1 N5 C14 C13 92.4(2) 2_665 .
Ce1 N5 C14 C13 -95.1(2) . .
Ce1 N6 C12 C11 -102.8(3) . .
Ce1 N6 C12 C11 105.7(2) 2_665 .
Ce1 N6 C12 C13 -75.6(2) 2_665 .
Ce1 N6 C12 C13 76.0(3) . .
N3 N4 C9 C8 0.3(3) . .
N3 N4 C9 C10 178.9(2) . .
N3 C7 C8 C9 0.1(3) . .
N1 N2 C4 C5 179.3(2) . .
N1 N2 C4 C3 0.6(3) . .
N1 C2 C1 C24 -105.8(3) . .
N1 C2 C1 C22 134.0(3) . .
N1 C2 C1 C26 12.1(4) . .
N1 C2 C1 C25 -81.4(14) . .
N1 C2 C1 C27 50.5(14) . .
N1 C2 C1 C23 158.8(14) . .
N1 C2 C3 C4 0.6(3) . .
N4 N3 C7 C6 178.0(2) . .
N4 N3 C7 C8 0.0(3) . .
N4 C9 C8 C7 -0.3(3) . .
N4 C9 C10 C20 -114.2(3) . .
N4 C9 C10 C21 5.8(4) . .
N4 C9 C10 C19 126.7(3) . .
C29 C5 C4 N2 -90.8(3) . .
C29 C5 C4 C3 87.6(3) . .
N2 N1 C2 C1 176.7(2) . .
N2 N1 C2 C3 -0.2(3) . .
N2 C4 C3 C2 -0.7(3) . .
C17 C6 C7 N3 148.4(3) . .
C17 C6 C7 C8 -34.1(4) . .
N5 N6 C12 C11 -179.0(2) . .
N5 N6 C12 C13 -0.3(3) . .
N5 C14 C15 C31 -116.0(2) . .
N5 C14 C15 C32 124.6(2) . .
N5 C14 C15 C33 4.0(3) . .
N5 C14 C13 C12 -0.2(3) . .
N6 N5 C14 C15 179.1(2) . .
N6 N5 C14 C13 0.0(3) . .
N6 C12 C11 C34 118.7(3) . .
N6 C12 C11 C35 -123.8(3) . .
N6 C12 C11 C36 -1.3(3) . .
N6 C12 C13 C14 0.3(3) . .
C49 C47 C37 C39 2.0(9) . .
C28 C5 C4 N2 148.9(2) . .
C28 C5 C4 C3 -32.8(4) . .
C14 N5 N6 Ce1 -133.71(18) . .
C14 N5 N6 Ce1 124.79(17) . 2_665
C14 N5 N6 C12 0.2(3) . .
C2 N1 N2 Ce1 -176.52(18) . .
C2 N1 N2 C4 -0.2(3) . .
C6 C7 C8 C9 -177.6(3) . .
C5 C4 C3 C2 -179.3(3) . .
C18 C6 C7 N3 -91.9(3) . .
C18 C6 C7 C8 85.7(3) . .
C47 C49 C6AA C41 4.3(11) . .
C47 C49 C6AA C42 -178.8(9) . .
C15 C14 C13 C12 -179.2(2) . .
C7 N3 N4 Ce1 175.93(19) . .
C7 N3 N4 C9 -0.2(3) . .
C11 C12 C13 C14 178.9(2) . .
C8 C9 C10 C20 64.2(4) . .
C8 C9 C10 C21 -175.8(3) . .
C8 C9 C10 C19 -55.0(4) . .
C10 C9 C8 C7 -178.8(3) . .
C1 C2 C3 C4 -176.1(2) . .
C16 C6 C7 N3 28.0(3) . .
C16 C6 C7 C8 -154.5(3) . .
C13 C12 C11 C34 -59.7(3) . .
C13 C12 C11 C35 57.8(4) . .
C13 C12 C11 C36 -179.8(3) . .
C13 C14 C15 C31 62.9(3) . .
C13 C14 C15 C32 -56.4(3) . .
C13 C14 C15 C33 -177.0(2) . .
C3 C2 C1 C24 70.5(4) . .
C3 C2 C1 C22 -49.7(4) . .
C3 C2 C1 C26 -171.6(3) . .
C3 C2 C1 C25 94.8(14) . .
C3 C2 C1 C27 -133.2(14) . .
C3 C2 C1 C23 -24.9(14) . .
C30 C5 C4 N2 29.1(3) . .
C30 C5 C4 C3 -152.5(3) . .
C41 C39 C37 C47 -1.0(9) . .
C6AA C49 C47 C37 -3.4(9) . .
C6AA C41 C39 C37 1.8(11) . .
C39 C41 C6AA C49 -3.4(11) . .
C39 C41 C6AA C42 179.0(8) . .
C43 C44 C45 C46 -176(2) . .
C48 C38 C40 C44 -6.4(13) . .
C48 C46 C45 C44 4(4) . .
C38 C48 C46 C45 -4(2) . .
C38 C40 C44 C43 176.8(11) . .
C38 C40 C44 C45 5.7(19) . .
C40 C44 C45 C46 -5(4) . .
C46 C48 C38 C40 6.3(17) . .

loop_
_publcif_info_exptl_table_extra_item
sin_theta_over_lambda_max
